data_4060133
loop_
_publ_author_name
'Rainer Vollmerhaus'
'Robert Tomaszewski'
'Pengcheng Shao'
'Nicholas J. Taylor'
'Kevin J. Wiacek'
'Stewart P. Lewis'
'Abdulaziz Al-Humydi'
'Scott Collins'

_journal_name_full Organometallics
_journal_paper_doi 10.1021/om0492350
_journal_year 2005
_chemical_formula_sum 'C33 H27 F10 N4 P Zr'
_chemical_formula_weight 791.78
_space_group_IT_number 2
_symmetry_cell_setting triclinic
_symmetry_space_group_name_Hall '-P 1'
_symmetry_space_group_name_H-M 'P -1'
_atom_sites_solution_hydrogens geom
_atom_sites_solution_primary 'Patterson and Fourier'
_atom_sites_solution_secondary difmap
_cell_angle_alpha 97.448(4)
_cell_angle_beta 102.867(7)
_cell_angle_gamma 90.501(8)
_cell_formula_units_Z 2
_cell_length_a 9.9455(14)
_cell_length_b 12.7251(15)
_cell_length_c 12.9468(14)
_cell_measurement_reflns_used 25
_cell_measurement_temperature 160(2)
_cell_measurement_theta_max 15.78
_cell_measurement_theta_min 10.58
_cell_volume 1582.7(3)
_diffrn_ambient_temperature 160(2)
_diffrn_detector_area_resol_mean ?
_diffrn_measurement_device_type 'Bruker P4'
_diffrn_measurement_method Omega
_diffrn_radiation_monochromator graphite
_diffrn_radiation_source 'fine-focus sealed tube'
_diffrn_radiation_type MoK\a
_diffrn_radiation_wavelength 0.71073
_diffrn_reflns_av_R_equivalents 0.0177
_diffrn_reflns_av_sigmaI/netI 0.0311
_diffrn_reflns_limit_h_max 12
_diffrn_reflns_limit_h_min 0
_diffrn_reflns_limit_k_max 15
_diffrn_reflns_limit_k_min -15
_diffrn_reflns_limit_l_max 15
_diffrn_reflns_limit_l_min -15
_diffrn_reflns_number 6592
_diffrn_reflns_theta_max 26.00
_diffrn_reflns_theta_min 2.10
_diffrn_standards_decay_% +/-2%
_diffrn_standards_interval_count 100
_diffrn_standards_interval_time ?
_diffrn_standards_number 3
_exptl_absorpt_coefficient_mu 0.489
_exptl_absorpt_correction_T_max 0.914
_exptl_absorpt_correction_T_min 0.880
_exptl_absorpt_correction_type integration
_exptl_absorpt_process_details 'Face-indexed analytical'
_exptl_crystal_colour Colourless
_exptl_crystal_density_diffrn 1.661
_exptl_crystal_density_meas ?
_exptl_crystal_density_method 'not measured'
_exptl_crystal_description Prism
_exptl_crystal_F_000 796
_exptl_crystal_size_max 0.42
_exptl_crystal_size_mid 0.26
_exptl_crystal_size_min 0.20
_refine_ls_extinction_coef 0.00100(12)
_refine_ls_extinction_expression Fc^*^=kFc[1+0.001xFc^2^\l^3^/sin(2\q)]^-1/4^
_refine_ls_extinction_method SHELXL
_refine_ls_goodness_of_fit_ref 1.545
_refine_ls_hydrogen_treatment mixed
_refine_ls_matrix_type full
_refine_ls_number_parameters 447
_refine_ls_number_reflns 6214
_refine_ls_number_restraints 0
_refine_ls_restrained_S_all 1.545
_refine_ls_R_factor_all 0.0318
_refine_ls_R_factor_gt 0.0248
_refine_ls_shift/su_max 0.004
_refine_ls_shift/su_mean 0.000
_refine_ls_structure_factor_coef Fsqd
_refine_ls_weighting_details 'calc w=1/[\s^2^(Fo^2^)+(0.0000P)^2^+0.0000P] where P=(Fo^2^+2Fc^2^)/3'
_refine_ls_weighting_scheme calc
_refine_ls_wR_factor_gt 0.0509
_refine_ls_wR_factor_ref 0.0515
_reflns_number_gt 5274
_reflns_number_total 6214
_reflns_threshold_expression >2sigma(I)
_cod_depositor_comments
;
The following automatic conversions were performed:
'_symmetry_cell_setting' value 'Triclinic' changed to 'triclinic'
according to '/home/saulius/struct/CIF-dictionaries/cif_core.dic'
dictionary named 'cif_core.dic' version 2.4.1 from
2010-06-29.

'_exptl_absorpt_correction_type' value 'Integration' changed
to 'integration' according to
'/home/saulius/struct/CIF-dictionaries/cif_core.dic' dictionary named
'cif_core.dic' version 2.4.1 from 2010-06-29.

Automatic conversion script
Id: cif_fix_enum 1527 2010-12-29 10:47:43Z saulius 
;
_cod_original_sg_symbol_H-M P-1
_cod_database_code 4060133

loop_
_symmetry_equiv_pos_as_xyz
'x, y, z'
'-x, -y, -z'

loop_
_atom_site_label
_atom_site_type_symbol
_atom_site_fract_x
_atom_site_fract_y
_atom_site_fract_z
_atom_site_U_iso_or_equiv
_atom_site_adp_type
_atom_site_occupancy
_atom_site_symmetry_multiplicity
_atom_site_calc_flag
_atom_site_refinement_flags
_atom_site_disorder_assembly
_atom_site_disorder_group
Zr1 Zr 0.629925(19) 0.454751(14) 0.291775(14) 0.01803(6) Uani 1 1 d . . .
P1 P 0.63752(5) 0.22771(4) 0.20484(4) 0.01765(10) Uani 1 1 d . . .
F1 F 0.48691(11) 0.42135(8) 0.36771(8) 0.0269(3) Uani 1 1 d . . .
F2 F 0.68756(11) 0.47919(8) 0.15862(8) 0.0251(2) Uani 1 1 d . . .
N1 N 0.73987(15) 0.30288(11) 0.30390(11) 0.0196(3) Uani 1 1 d . . .
N2 N 0.52353(15) 0.31540(11) 0.17910(11) 0.0196(3) Uani 1 1 d . . .
N3 N 0.41169(16) 0.51564(11) 0.17819(12) 0.0201(3) Uani 1 1 d . . .
N4 N 0.99249(17) 0.20772(13) 0.27724(13) 0.0282(4) Uani 1 1 d . . .
C1 C 0.8238(2) 0.51789(16) 0.45117(16) 0.0330(5) Uani 1 1 d . . .
H1 H 0.8738 0.4652 0.4842 0.040 Uiso 1 1 calc R . .
C2 C 0.8536(2) 0.56608(16) 0.36729(16) 0.0317(5) Uani 1 1 d . . .
H2 H 0.9275 0.5514 0.3353 0.038 Uiso 1 1 calc R . .
C3 C 0.7550(2) 0.63885(16) 0.34023(18) 0.0398(6) Uani 1 1 d . . .
H3 H 0.7511 0.6821 0.2871 0.048 Uiso 1 1 calc R . .
C4 C 0.6624(2) 0.63663(18) 0.4059(2) 0.0470(7) Uani 1 1 d . . .
H4 H 0.5847 0.6773 0.4033 0.056 Uiso 1 1 calc R . .
C5 C 0.7054(2) 0.5630(2) 0.47669(17) 0.0438(6) Uani 1 1 d . . .
H5 H 0.6635 0.5471 0.5305 0.053 Uiso 1 1 calc R . .
C6 C 0.71504(19) 0.18421(14) 0.09389(14) 0.0200(4) Uani 1 1 d . . .
C7 C 0.8014(2) 0.25665(15) 0.06608(15) 0.0243(4) Uani 1 1 d . . .
H7 H 0.8201 0.3234 0.1061 0.029 Uiso 1 1 calc R . .
C8 C 0.8597(2) 0.23022(16) -0.02048(16) 0.0307(5) Uani 1 1 d . . .
H8 H 0.9180 0.2790 -0.0382 0.037 Uiso 1 1 calc R . .
C9 C 0.8319(2) 0.13133(17) -0.08111(17) 0.0377(5) Uani 1 1 d . . .
H9 H 0.8720 0.1134 -0.1391 0.045 Uiso 1 1 calc R . .
C10 C 0.7450(2) 0.06004(17) -0.05511(18) 0.0417(6) Uani 1 1 d . . .
H10 H 0.7255 -0.0062 -0.0961 0.050 Uiso 1 1 calc R . .
C11 C 0.6860(2) 0.08583(16) 0.03174(17) 0.0334(5) Uani 1 1 d . . .
H11 H 0.6268 0.0371 0.0485 0.040 Uiso 1 1 calc R . .
C12 C 0.57879(19) 0.11402(14) 0.25445(14) 0.0213(4) Uani 1 1 d . . .
C13 C 0.4665(2) 0.12581(16) 0.30203(16) 0.0302(5) Uani 1 1 d . . .
H13 H 0.4186 0.1883 0.3009 0.036 Uiso 1 1 calc R . .
C14 C 0.4262(2) 0.04413(18) 0.35111(18) 0.0406(6) Uani 1 1 d . . .
H14 H 0.3511 0.0520 0.3829 0.049 Uiso 1 1 calc R . .
C15 C 0.4964(2) -0.04825(18) 0.35298(19) 0.0417(6) Uani 1 1 d . . .
H15 H 0.4673 -0.1033 0.3845 0.050 Uiso 1 1 calc R . .
C16 C 0.6090(2) -0.05983(17) 0.30878(19) 0.0426(6) Uani 1 1 d . . .
H16 H 0.6577 -0.1218 0.3121 0.051 Uiso 1 1 calc R . .
C17 C 0.6505(2) 0.02114(15) 0.25882(18) 0.0338(5) Uani 1 1 d . . .
H17 H 0.7267 0.0130 0.2282 0.041 Uiso 1 1 calc R . .
C18 C 0.8263(2) 0.25489(14) 0.38658(14) 0.0223(4) Uani 1 1 d . . .
C19 C 0.9505(2) 0.20719(15) 0.37446(15) 0.0254(4) Uani 1 1 d . . .
C20 C 1.0255(2) 0.16015(16) 0.45921(16) 0.0319(5) Uani 1 1 d . . .
C21 C 0.9814(2) 0.15596(17) 0.55210(16) 0.0354(5) Uani 1 1 d . . .
C22 C 0.8617(2) 0.20289(17) 0.56433(16) 0.0324(5) Uani 1 1 d . . .
C23 C 0.7865(2) 0.25158(16) 0.48205(15) 0.0277(4) Uani 1 1 d . . .
C24 C 0.41076(18) 0.32723(13) 0.09893(14) 0.0180(4) Uani 1 1 d . . .
C25 C 0.34958(18) 0.42691(14) 0.09679(14) 0.0189(4) Uani 1 1 d . . .
C26 C 0.23217(19) 0.43733(14) 0.01840(15) 0.0218(4) Uani 1 1 d . . .
C27 C 0.17569(19) 0.35514(15) -0.05983(15) 0.0241(4) Uani 1 1 d . . .
C28 C 0.2342(2) 0.25822(15) -0.05827(15) 0.0253(4) Uani 1 1 d . . .
C29 C 0.3483(2) 0.24520(14) 0.02016(15) 0.0226(4) Uani 1 1 d . . .
F20 F 1.14664(13) 0.11646(11) 0.45285(10) 0.0510(4) Uani 1 1 d . . .
F21 F 1.05698(15) 0.10858(11) 0.63219(10) 0.0517(4) Uani 1 1 d . . .
F22 F 0.81665(15) 0.20050(11) 0.65479(10) 0.0500(4) Uani 1 1 d . . .
F23 F 0.66759(12) 0.29462(10) 0.49661(9) 0.0395(3) Uani 1 1 d . . .
F26 F 0.16665(11) 0.52940(8) 0.01564(9) 0.0291(3) Uani 1 1 d . . .
F27 F 0.06432(11) 0.36984(9) -0.13668(9) 0.0329(3) Uani 1 1 d . . .
F28 F 0.18036(13) 0.17598(9) -0.13316(9) 0.0384(3) Uani 1 1 d . . .
F29 F 0.40277(12) 0.14819(8) 0.02181(9) 0.0335(3) Uani 1 1 d . . .
C30 C 0.4492(2) 0.60697(14) 0.12621(16) 0.0288(5) Uani 1 1 d . . .
H30X H 0.5134 0.5847 0.0831 0.043 Uiso 1 1 calc R . .
H30Y H 0.4906 0.6640 0.1803 0.043 Uiso 1 1 calc R . .
H30Z H 0.3675 0.6307 0.0819 0.043 Uiso 1 1 calc R . .
C31 C 0.3114(2) 0.55098(16) 0.24513(16) 0.0307(5) Uani 1 1 d . . .
H31X H 0.2323 0.5786 0.2014 0.046 Uiso 1 1 calc R . .
H31Y H 0.3547 0.6052 0.3017 0.046 Uiso 1 1 calc R . .
H31Z H 0.2829 0.4917 0.2752 0.046 Uiso 1 1 calc R . .
C32 C 1.0764(3) 0.30028(19) 0.27279(19) 0.0467(6) Uani 1 1 d . . .
H32X H 1.0321 0.3634 0.2947 0.070 Uiso 1 1 calc R . .
H32Y H 1.0870 0.3008 0.2010 0.070 Uiso 1 1 calc R . .
H32Z H 1.1655 0.2979 0.3198 0.070 Uiso 1 1 calc R . .
C33 C 1.0392(2) 0.10832(18) 0.22857(17) 0.0414(6) Uani 1 1 d . . .
H33X H 1.1350 0.1008 0.2600 0.062 Uiso 1 1 calc R . .
H33Y H 1.0272 0.1093 0.1531 0.062 Uiso 1 1 calc R . .
H33Z H 0.9859 0.0498 0.2408 0.062 Uiso 1 1 calc R . .

loop_
_atom_site_aniso_label
_atom_site_aniso_U_11
_atom_site_aniso_U_22
_atom_site_aniso_U_33
_atom_site_aniso_U_23
_atom_site_aniso_U_13
_atom_site_aniso_U_12
Zr1 0.01865(10) 0.01797(9) 0.01704(9) -0.00087(7) 0.00488(7) 0.00283(7)
P1 0.0192(2) 0.0166(2) 0.0178(2) 0.00174(19) 0.0058(2) 0.00272(19)
F1 0.0257(6) 0.0347(6) 0.0230(6) 0.0047(5) 0.0103(5) 0.0044(5)
F2 0.0300(6) 0.0243(6) 0.0233(6) 0.0033(5) 0.0108(5) 0.0027(5)
N1 0.0198(8) 0.0203(8) 0.0176(8) 0.0011(6) 0.0030(7) 0.0040(6)
N2 0.0216(8) 0.0166(7) 0.0189(8) 0.0007(6) 0.0018(7) 0.0027(6)
N3 0.0222(8) 0.0180(8) 0.0200(8) 0.0008(6) 0.0056(7) 0.0028(6)
N4 0.0258(9) 0.0342(10) 0.0246(9) 0.0007(7) 0.0071(7) 0.0088(8)
C1 0.0316(12) 0.0331(12) 0.0273(11) 0.0003(9) -0.0057(9) -0.0053(10)
C2 0.0265(11) 0.0337(12) 0.0327(12) -0.0071(9) 0.0089(9) -0.0082(9)
C3 0.0489(15) 0.0226(11) 0.0396(13) -0.0021(10) -0.0038(12) -0.0074(10)
C4 0.0345(13) 0.0360(13) 0.0556(16) -0.0278(12) -0.0023(12) 0.0070(11)
C5 0.0402(14) 0.0646(16) 0.0214(11) -0.0207(11) 0.0117(10) -0.0207(12)
C6 0.0217(10) 0.0198(9) 0.0193(9) 0.0013(7) 0.0067(8) 0.0030(8)
C7 0.0268(11) 0.0195(9) 0.0280(10) 0.0044(8) 0.0083(9) 0.0046(8)
C8 0.0343(12) 0.0287(11) 0.0365(12) 0.0098(9) 0.0204(10) 0.0065(9)
C9 0.0481(14) 0.0411(13) 0.0294(12) -0.0003(10) 0.0229(11) 0.0075(11)
C10 0.0545(15) 0.0327(12) 0.0389(13) -0.0132(10) 0.0234(12) -0.0062(11)
C11 0.0403(13) 0.0260(11) 0.0356(12) -0.0050(9) 0.0179(10) -0.0072(10)
C12 0.0215(10) 0.0233(10) 0.0193(9) 0.0045(8) 0.0038(8) 0.0007(8)
C13 0.0259(11) 0.0363(12) 0.0327(11) 0.0127(9) 0.0108(9) 0.0083(9)
C14 0.0323(12) 0.0562(15) 0.0426(14) 0.0231(12) 0.0187(11) 0.0048(11)
C15 0.0408(14) 0.0432(13) 0.0479(14) 0.0273(11) 0.0124(12) -0.0012(11)
C16 0.0446(14) 0.0287(12) 0.0612(16) 0.0217(11) 0.0168(12) 0.0082(11)
C17 0.0324(12) 0.0271(11) 0.0492(14) 0.0138(10) 0.0193(11) 0.0086(9)
C18 0.0240(10) 0.0201(9) 0.0206(10) 0.0000(8) 0.0018(8) 0.0021(8)
C19 0.0244(10) 0.0255(10) 0.0233(10) -0.0013(8) 0.0016(8) 0.0023(8)
C20 0.0278(11) 0.0352(12) 0.0291(11) 0.0009(9) 0.0005(9) 0.0133(9)
C21 0.0405(13) 0.0368(12) 0.0244(11) 0.0083(9) -0.0048(10) 0.0093(10)
C22 0.0368(13) 0.0383(12) 0.0224(11) 0.0067(9) 0.0059(9) 0.0037(10)
C23 0.0261(11) 0.0326(11) 0.0239(10) 0.0029(9) 0.0049(9) 0.0062(9)
C24 0.0179(9) 0.0194(9) 0.0180(9) 0.0045(7) 0.0056(8) -0.0009(7)
C25 0.0189(9) 0.0202(9) 0.0197(9) 0.0042(7) 0.0079(8) 0.0003(8)
C26 0.0191(10) 0.0225(10) 0.0265(10) 0.0091(8) 0.0076(8) 0.0034(8)
C27 0.0179(10) 0.0332(11) 0.0209(10) 0.0087(8) 0.0007(8) -0.0019(8)
C28 0.0254(11) 0.0268(10) 0.0216(10) -0.0003(8) 0.0030(8) -0.0078(8)
C29 0.0258(10) 0.0172(9) 0.0250(10) 0.0038(8) 0.0057(8) 0.0020(8)
F20 0.0389(8) 0.0729(10) 0.0390(8) 0.0092(7) 0.0020(6) 0.0334(7)
F21 0.0578(9) 0.0620(9) 0.0334(7) 0.0206(7) -0.0025(7) 0.0240(7)
F22 0.0557(9) 0.0732(10) 0.0273(7) 0.0214(7) 0.0136(6) 0.0141(8)
F23 0.0355(7) 0.0608(8) 0.0274(6) 0.0116(6) 0.0141(6) 0.0192(6)
F26 0.0247(6) 0.0273(6) 0.0361(7) 0.0101(5) 0.0049(5) 0.0088(5)
F27 0.0217(6) 0.0439(7) 0.0300(6) 0.0113(5) -0.0040(5) -0.0010(5)
F28 0.0382(7) 0.0342(7) 0.0327(7) -0.0068(5) -0.0065(6) -0.0062(6)
F29 0.0379(7) 0.0180(6) 0.0376(7) -0.0018(5) -0.0033(6) 0.0023(5)
C30 0.0294(11) 0.0197(10) 0.0355(12) 0.0077(9) 0.0013(9) 0.0001(9)
C31 0.0279(11) 0.0357(12) 0.0281(11) -0.0001(9) 0.0078(9) 0.0128(9)
C32 0.0488(15) 0.0524(15) 0.0401(14) -0.0015(11) 0.0175(12) -0.0059(12)
C33 0.0395(13) 0.0498(14) 0.0326(12) -0.0041(11) 0.0079(11) 0.0220(11)
